data_7038125
loop_
_publ_author_name
'Batke, S.'
'Kothe, T.'
'Haas, M.'
'Wadepohl, H.'
'Ballmann, J.'

_publ_section_title
;
 Diamidophosphines with six-membered chelates and their coordination
 chemistry with group 4 metals: development of a
 trimethylene-methane-tethered [PN2]-type &quot;molecular claw&quot;.
;
_journal_issue 8
_journal_name_full 'Dalton transactions (Cambridge, England : 2003)'
_journal_page_first 3528
_journal_page_last 3540
_journal_paper_doi 10.1039/c5dt04911c
_journal_volume 45
_journal_year 2016
_chemical_formula_moiety 'C30 H47 Hf N4 P Si2'
_chemical_formula_sum 'C30 H47 Hf N4 P Si2'
_chemical_formula_weight 729.35
_chemical_properties_physical moisture-sensitive
_space_group_crystal_system triclinic
_space_group_IT_number 2
_space_group_name_Hall '-P 1'
_space_group_name_H-M_alt 'P -1'
_symmetry_cell_setting triclinic
_symmetry_Int_Tables_number 2
_symmetry_space_group_name_Hall '-P 1'
_symmetry_space_group_name_H-M 'P -1'
_atom_sites_solution_hydrogens geom
_atom_sites_solution_primary iterative
_atom_sites_solution_secondary difmap
_audit_block_code ba_sb12
_audit_creation_date 2015-12-03
_audit_creation_method
;
Olex2 1.2
(compiled 2015.09.30 svn.r3233 for OlexSys, GUI svn.r5103)
;
_audit_update_record
;
2015-12-07 deposited with the CCDC.
2016-01-14 downloaded from the CCDC.
;
_cell_angle_alpha 87.543(9)
_cell_angle_beta 74.477(8)
_cell_angle_gamma 67.140(11)
_cell_formula_units_Z 2
_cell_length_a 10.220(5)
_cell_length_b 11.565(7)
_cell_length_c 15.890(9)
_cell_measurement_reflns_used 7985
_cell_measurement_temperature 100(2)
_cell_measurement_theta_max 32.31
_cell_measurement_theta_min 2.26
_cell_volume 1663.5(16)
_computing_cell_refinement
;
SAINT (see _computing_data_reduction). Includes estimated systematic errors
 of the unit cell constants from Monte Carlo simulations.
;
_computing_data_collection 'SMART-5.631 (Bruker AXS, 2003)'
_computing_data_reduction 'SAINT V8.34A (Bruker AXS, 1997-2013),SADABS-2012_1 (Sheldrick and Bruker AXS, 1997-2014)'
_computing_molecular_graphics 'Olex2 (Dolomanov et al., 2009)'
_computing_publication_material 'encif (Wadepohl, 2009-15); encifer 1.5 (CCDC, 2014)'
_computing_structure_refinement 'ShelXL (Sheldrick, 2015)'
_computing_structure_solution 'SUPERFLIP (Palatinus, 2007-2009)'
_diffrn_ambient_environment 'perfluoro polyether oil / N~2~'
_diffrn_ambient_temperature 100(1)
_diffrn_detector 'CCD plate'
_diffrn_detector_area_resol_mean 8.19
_diffrn_detector_type CCD-PXL-KAF2
_diffrn_measured_fraction_theta_full 1.000
_diffrn_measured_fraction_theta_max 0.929
_diffrn_measurement_device 'three-circle diffractometer'
_diffrn_measurement_device_type 'Bruker AXS Smart 1000'
_diffrn_measurement_method '\f- and \w-scans'
_diffrn_measurement_specimen_support 'polyimid foil'
_diffrn_radiation_monochromator graphite
_diffrn_radiation_probe x-ray
_diffrn_radiation_type MoK\a
_diffrn_radiation_wavelength 0.71073
_diffrn_reflns_av_R_equivalents 0.0276
_diffrn_reflns_av_unetI/netI 0.0258
_diffrn_reflns_laue_measured_fraction_full 1.000
_diffrn_reflns_laue_measured_fraction_max 0.929
_diffrn_reflns_limit_h_max 15
_diffrn_reflns_limit_h_min -15
_diffrn_reflns_limit_k_max 17
_diffrn_reflns_limit_k_min -17
_diffrn_reflns_limit_l_max 23
_diffrn_reflns_limit_l_min -23
_diffrn_reflns_number 41466
_diffrn_reflns_point_group_measured_fraction_full 1.000
_diffrn_reflns_point_group_measured_fraction_max 0.929
_diffrn_reflns_theta_full 25.242
_diffrn_reflns_theta_max 32.478
_diffrn_reflns_theta_min 2.248
_diffrn_source 'sealed X-Ray tube (Mo)'
_diffrn_source_type 'fine focus tube'
_diffrn_standards_number 0
_exptl_absorpt_coefficient_mu 3.280
_exptl_absorpt_correction_T_max 0.5259
_exptl_absorpt_correction_T_min 0.4199
_exptl_absorpt_correction_type multi-scan
_exptl_absorpt_process_details
;
multi-scan from symmetry-related measurements (Blessing 1995)
SADABS (see _computing_data_reduction)
;
_exptl_crystal_colour colourless
_exptl_crystal_density_diffrn 1.456
_exptl_crystal_description irregular
_exptl_crystal_F_000 740
_exptl_crystal_size_max 0.260
_exptl_crystal_size_mid 0.220
_exptl_crystal_size_min 0.180
_refine_diff_density_max 1.805
_refine_diff_density_min -1.596
_refine_diff_density_rms 0.106
_refine_ls_extinction_method none
_refine_ls_goodness_of_fit_ref 1.063
_refine_ls_hydrogen_treatment constr
_refine_ls_matrix_type full
_refine_ls_number_parameters 353
_refine_ls_number_reflns 11185
_refine_ls_number_restraints 0
_refine_ls_restrained_S_all 1.063
_refine_ls_R_factor_all 0.0231
_refine_ls_R_factor_gt 0.0195
_refine_ls_shift/su_max 0.005
_refine_ls_shift/su_mean 0.000
_refine_ls_structure_factor_coef Fsqd
_refine_ls_weighting_details 'w=1/[\s^2^(Fo^2^)+(0.0199P)^2^+1.2820P] where P=(Fo^2^+2Fc^2^)/3'
_refine_ls_weighting_scheme calc
_refine_ls_wR_factor_gt 0.0455
_refine_ls_wR_factor_ref 0.0472
_reflns_Friedel_coverage 0.000
_reflns_number_gt 10393
_reflns_number_total 11185
_reflns_threshold_expression 'I > 2\s(I)'
_cod_data_source_file c5dt04911c2.cif
_cod_data_source_block ba_sb12
_cod_depositor_comments 'Adding full bibliography for 7038121--7038129.cif.'
_cod_original_cell_volume 1663.6(16)
_cod_database_code 7038125
_audit_block_refno 2057
_audit_block_usercomment sb-mh25
_shelx_space_group_comment
;
The symmetry employed for this shelxl refinement is uniquely defined
by the following loop, which should always be used as a source of
symmetry information in preference to the above space-group names.
They are only intended as comments.
;
_shelx_estimated_absorpt_t_max 0.590
_shelx_estimated_absorpt_t_min 0.483
_shelxl_version_number 2014/7
_olex2_refinement_description
;
1. Fixed Uiso
 At 1.2 times of:
  All C(H) groups, All C(H,H) groups
 At 1.5 times of:
  All C(H,H,H) groups
2.a Secondary CH2 refined with riding coordinates:
 C1(H1A,H1B), C2(H2A,H2B)
2.b Aromatic/amide H refined with riding coordinates:
 C5(H5), C6(H6), C7(H7), C8(H8), C14(H14), C15(H15), C16(H16), C17(H17),
 C22(H22), C23(H23), C24(H24), C25(H25), C26(H26)
2.c Idealised Me refined as rotating group:
 C9(H9A,H9B,H9C), C10(H10A,H10B,H10C), C11(H11A,H11B,H11C), C18(H18A,H18B,
 H18C), C19(H19A,H19B,H19C), C20(H20A,H20B,H20C), C27(H27A,H27B,H27C), C28(H28A,
 H28B,H28C), C29(H29A,H29B,H29C), C30(H30A,H30B,H30C)
;
_olex2_submission_special_instructions 'No special instructions were received'

loop_
_symmetry_equiv_pos_as_xyz
'x, y, z'
'-x, -y, -z'

loop_
_atom_site_label
_atom_site_type_symbol
_atom_site_fract_x
_atom_site_fract_y
_atom_site_fract_z
_atom_site_U_iso_or_equiv
_atom_site_adp_type
_atom_site_occupancy
_atom_site_site_symmetry_order
_atom_site_calc_flag
_atom_site_refinement_flags_posn
Hf Hf 0.43017(2) 0.78841(2) 0.31123(2) 0.00833(2) Uani 1 1 d .
P P 0.51253(5) 0.72665(4) 0.12620(3) 0.01033(7) Uani 1 1 d .
Si1 Si 0.22113(5) 0.60579(4) 0.35891(3) 0.01187(8) Uani 1 1 d .
Si2 Si 0.33275(6) 1.10168(5) 0.26295(3) 0.01412(9) Uani 1 1 d .
N1 N 0.38276(15) 0.62802(13) 0.30652(9) 0.0103(2) Uani 1 1 d .
N2 N 0.31454(15) 0.95845(13) 0.26045(9) 0.0108(2) Uani 1 1 d .
N3 N 0.33690(16) 0.84676(14) 0.44090(9) 0.0133(3) Uani 1 1 d .
N4 N 0.64529(16) 0.73856(15) 0.31077(10) 0.0147(3) Uani 1 1 d .
C1 C 0.45523(19) 0.59719(16) 0.11583(11) 0.0128(3) Uani 1 1 d .
H1A H 0.3467 0.6262 0.1382 0.015 Uiso 1 1 calc R
H1B H 0.4848 0.5667 0.0536 0.015 Uiso 1 1 calc R
C2 C 0.38734(19) 0.85787(16) 0.07974(11) 0.0139(3) Uani 1 1 d .
H2A H 0.4217 0.9277 0.0720 0.017 Uiso 1 1 calc R
H2B H 0.3880 0.8299 0.0216 0.017 Uiso 1 1 calc R
C3 C 0.52966(18) 0.49320(15) 0.16857(11) 0.0123(3) Uani 1 1 d .
C4 C 0.49791(18) 0.51535(15) 0.26004(11) 0.0115(3) Uani 1 1 d .
C5 C 0.58310(19) 0.42259(16) 0.30534(12) 0.0146(3) Uani 1 1 d .
H5 H 0.5670 0.4376 0.3663 0.018 Uiso 1 1 calc R
C6 C 0.6904(2) 0.30935(17) 0.26330(12) 0.0184(3) Uani 1 1 d .
H6 H 0.7467 0.2482 0.2955 0.022 Uiso 1 1 calc R
C7 C 0.7154(2) 0.28556(17) 0.17423(13) 0.0192(3) Uani 1 1 d .
H7 H 0.7856 0.2070 0.1456 0.023 Uiso 1 1 calc R
C8 C 0.6363(2) 0.37824(16) 0.12764(12) 0.0163(3) Uani 1 1 d .
H8 H 0.6553 0.3630 0.0664 0.020 Uiso 1 1 calc R
C9 C 0.0766(2) 0.74946(17) 0.42508(13) 0.0188(3) Uani 1 1 d .
H9A H 0.1104 0.7680 0.4731 0.028 Uiso 1 1 calc GR
H9B H -0.0145 0.7355 0.4491 0.028 Uiso 1 1 calc GR
H9C H 0.0578 0.8206 0.3878 0.028 Uiso 1 1 calc GR
C10 C 0.1470(2) 0.56664(19) 0.27352(13) 0.0208(4) Uani 1 1 d .
H10A H 0.1124 0.6403 0.2401 0.031 Uiso 1 1 calc GR
H10B H 0.0646 0.5424 0.3017 0.031 Uiso 1 1 calc GR
H10C H 0.2251 0.4967 0.2339 0.031 Uiso 1 1 calc GR
C11 C 0.2519(2) 0.47576(18) 0.43510(14) 0.0220(4) Uani 1 1 d .
H11A H 0.3222 0.3965 0.4020 0.033 Uiso 1 1 calc GR
H11B H 0.1580 0.4682 0.4631 0.033 Uiso 1 1 calc GR
H11C H 0.2917 0.4946 0.4801 0.033 Uiso 1 1 calc GR
C12 C 0.23303(18) 0.90309(16) 0.13954(11) 0.0130(3) Uani 1 1 d .
C13 C 0.20145(18) 0.95292(15) 0.22560(11) 0.0115(3) Uani 1 1 d .
C14 C 0.05491(19) 0.99459(16) 0.27792(12) 0.0154(3) Uani 1 1 d .
H14 H 0.0312 1.0307 0.3354 0.018 Uiso 1 1 calc R
C15 C -0.0562(2) 0.98448(17) 0.24794(13) 0.0193(4) Uani 1 1 d .
H15 H -0.1543 1.0130 0.2849 0.023 Uiso 1 1 calc R
C16 C -0.0239(2) 0.93272(19) 0.16397(15) 0.0231(4) Uani 1 1 d .
H16 H -0.0991 0.9245 0.1433 0.028 Uiso 1 1 calc R
C17 C 0.1198(2) 0.89301(18) 0.11052(13) 0.0193(3) Uani 1 1 d .
H17 H 0.1417 0.8582 0.0529 0.023 Uiso 1 1 calc R
C18 C 0.1514(2) 1.23340(18) 0.31116(15) 0.0250(4) Uani 1 1 d .
H18A H 0.0845 1.2416 0.2751 0.038 Uiso 1 1 calc GR
H18B H 0.1662 1.3120 0.3130 0.038 Uiso 1 1 calc GR
H18C H 0.1085 1.2157 0.3707 0.038 Uiso 1 1 calc GR
C19 C 0.4110(2) 1.1437(2) 0.15102(13) 0.0237(4) Uani 1 1 d .
H19A H 0.5093 1.0790 0.1251 0.036 Uiso 1 1 calc GR
H19B H 0.4185 1.2251 0.1553 0.036 Uiso 1 1 calc GR
H19C H 0.3462 1.1492 0.1141 0.036 Uiso 1 1 calc GR
C20 C 0.4652(2) 1.0876(2) 0.32775(14) 0.0233(4) Uani 1 1 d .
H20A H 0.4240 1.0731 0.3885 0.035 Uiso 1 1 calc GR
H20B H 0.4824 1.1654 0.3263 0.035 Uiso 1 1 calc GR
H20C H 0.5588 1.0168 0.3025 0.035 Uiso 1 1 calc GR
C21 C 0.68966(19) 0.69049(18) 0.04553(11) 0.0150(3) Uani 1 1 d .
C22 C 0.7552(2) 0.59192(18) -0.01918(12) 0.0191(3) Uani 1 1 d .
H22 H 0.7078 0.5364 -0.0218 0.023 Uiso 1 1 calc R
C23 C 0.8891(2) 0.5739(2) -0.07994(13) 0.0243(4) Uani 1 1 d .
H23 H 0.9332 0.5055 -0.1230 0.029 Uiso 1 1 calc R
C24 C 0.9579(2) 0.6546(2) -0.07791(14) 0.0294(5) Uani 1 1 d .
H24 H 1.0489 0.6423 -0.1198 0.035 Uiso 1 1 calc R
C25 C 0.8937(3) 0.7545(3) -0.01432(15) 0.0343(5) Uani 1 1 d .
H25 H 0.9401 0.8113 -0.0133 0.041 Uiso 1 1 calc R
C26 C 0.7613(2) 0.7710(2) 0.04782(14) 0.0259(4) Uani 1 1 d .
H26 H 0.7193 0.8377 0.0922 0.031 Uiso 1 1 calc R
C27 C 0.2239(2) 0.96292(17) 0.48692(12) 0.0183(3) Uani 1 1 d .
H27A H 0.1945 1.0250 0.4445 0.027 Uiso 1 1 calc GR
H27B H 0.2629 0.9953 0.5264 0.027 Uiso 1 1 calc GR
H27C H 0.1381 0.9470 0.5210 0.027 Uiso 1 1 calc GR
C28 C 0.3855(2) 0.75439(19) 0.50310(12) 0.0198(4) Uani 1 1 d .
H28A H 0.3021 0.7355 0.5376 0.030 Uiso 1 1 calc GR
H28B H 0.4234 0.7884 0.5423 0.030 Uiso 1 1 calc GR
H28C H 0.4638 0.6772 0.4712 0.030 Uiso 1 1 calc GR
C29 C 0.7697(2) 0.63682(19) 0.25376(13) 0.0206(4) Uani 1 1 d .
H29A H 0.8159 0.5702 0.2894 0.031 Uiso 1 1 calc GR
H29B H 0.8421 0.6694 0.2205 0.031 Uiso 1 1 calc GR
H29C H 0.7344 0.6025 0.2132 0.031 Uiso 1 1 calc GR
C30 C 0.6976(2) 0.78328(19) 0.37487(13) 0.0203(4) Uani 1 1 d .
H30A H 0.6142 0.8499 0.4145 0.030 Uiso 1 1 calc GR
H30B H 0.7710 0.8165 0.3443 0.030 Uiso 1 1 calc GR
H30C H 0.7425 0.7134 0.4087 0.030 Uiso 1 1 calc GR

loop_
_atom_site_aniso_label
_atom_site_aniso_U_11
_atom_site_aniso_U_22
_atom_site_aniso_U_33
_atom_site_aniso_U_23
_atom_site_aniso_U_13
_atom_site_aniso_U_12
Hf 0.00827(3) 0.00813(3) 0.00854(3) 0.00045(2) -0.00323(2) -0.00253(2)
P 0.01051(18) 0.01069(18) 0.00894(17) -0.00041(14) -0.00354(14) -0.00257(14)
Si1 0.01008(19) 0.00933(19) 0.0155(2) 0.00218(16) -0.00371(16) -0.00310(16)
Si2 0.0193(2) 0.0101(2) 0.0141(2) 0.00229(16) -0.00521(18) -0.00669(18)
N1 0.0092(6) 0.0088(6) 0.0114(6) 0.0003(5) -0.0025(5) -0.0020(5)
N2 0.0128(6) 0.0091(6) 0.0107(6) 0.0007(5) -0.0047(5) -0.0034(5)
N3 0.0151(7) 0.0122(6) 0.0114(6) -0.0001(5) -0.0049(5) -0.0033(5)
N4 0.0112(6) 0.0173(7) 0.0161(7) -0.0006(5) -0.0057(5) -0.0044(5)
C1 0.0138(7) 0.0121(7) 0.0128(7) -0.0011(6) -0.0060(6) -0.0035(6)
C2 0.0160(8) 0.0140(7) 0.0103(7) 0.0015(6) -0.0052(6) -0.0033(6)
C3 0.0115(7) 0.0096(7) 0.0160(7) -0.0001(6) -0.0046(6) -0.0038(6)
C4 0.0104(7) 0.0090(7) 0.0144(7) -0.0001(5) -0.0031(6) -0.0032(5)
C5 0.0145(7) 0.0122(7) 0.0158(7) 0.0019(6) -0.0054(6) -0.0030(6)
C6 0.0163(8) 0.0127(8) 0.0210(8) 0.0030(6) -0.0045(7) -0.0009(6)
C7 0.0175(8) 0.0107(7) 0.0233(9) -0.0009(6) -0.0018(7) -0.0014(6)
C8 0.0169(8) 0.0124(7) 0.0168(8) -0.0017(6) -0.0037(6) -0.0031(6)
C9 0.0136(8) 0.0152(8) 0.0224(9) -0.0001(7) 0.0002(7) -0.0033(6)
C10 0.0164(8) 0.0243(9) 0.0262(9) 0.0006(7) -0.0094(7) -0.0104(7)
C11 0.0196(9) 0.0178(8) 0.0271(10) 0.0097(7) -0.0051(7) -0.0072(7)
C12 0.0129(7) 0.0105(7) 0.0142(7) 0.0018(6) -0.0067(6) -0.0014(6)
C13 0.0125(7) 0.0084(6) 0.0128(7) 0.0024(5) -0.0046(6) -0.0028(5)
C14 0.0132(7) 0.0112(7) 0.0175(8) 0.0012(6) -0.0024(6) -0.0015(6)
C15 0.0119(8) 0.0132(8) 0.0299(10) 0.0022(7) -0.0048(7) -0.0025(6)
C16 0.0160(8) 0.0203(9) 0.0352(11) 0.0003(8) -0.0144(8) -0.0043(7)
C17 0.0192(8) 0.0174(8) 0.0224(9) -0.0008(7) -0.0127(7) -0.0035(7)
C18 0.0290(10) 0.0110(8) 0.0299(10) -0.0007(7) -0.0039(8) -0.0050(7)
C19 0.0338(11) 0.0211(9) 0.0194(9) 0.0085(7) -0.0063(8) -0.0154(8)
C20 0.0317(10) 0.0213(9) 0.0265(10) 0.0044(8) -0.0145(8) -0.0164(8)
C21 0.0113(7) 0.0217(8) 0.0108(7) -0.0020(6) -0.0028(6) -0.0050(6)
C22 0.0161(8) 0.0201(9) 0.0172(8) -0.0024(7) -0.0023(7) -0.0043(7)
C23 0.0157(9) 0.0317(11) 0.0177(9) -0.0067(8) -0.0005(7) -0.0027(8)
C24 0.0147(9) 0.0511(14) 0.0190(9) -0.0044(9) 0.0016(7) -0.0127(9)
C25 0.0255(11) 0.0546(16) 0.0289(11) -0.0092(10) 0.0010(9) -0.0264(11)
C26 0.0220(9) 0.0361(12) 0.0214(9) -0.0086(8) 0.0006(7) -0.0164(9)
C27 0.0211(9) 0.0159(8) 0.0144(8) -0.0030(6) -0.0007(6) -0.0059(7)
C28 0.0243(9) 0.0212(9) 0.0136(8) 0.0040(7) -0.0086(7) -0.0066(7)
C29 0.0110(8) 0.0249(9) 0.0235(9) -0.0012(7) -0.0069(7) -0.0027(7)
C30 0.0192(9) 0.0242(9) 0.0234(9) 0.0018(7) -0.0120(7) -0.0105(7)

loop_
_atom_type_symbol
_atom_type_description
_atom_type_scat_dispersion_real
_atom_type_scat_dispersion_imag
_atom_type_scat_source
C C 0.0033 0.0016 'International Tables Vol C Tables 4.2.6.8 and 6.1.1.4'
H H 0.0000 0.0000 'International Tables Vol C Tables 4.2.6.8 and 6.1.1.4'
Hf Hf -0.5830 6.1852 'International Tables Vol C Tables 4.2.6.8 and 6.1.1.4'
N N 0.0061 0.0033 'International Tables Vol C Tables 4.2.6.8 and 6.1.1.4'
P P 0.1023 0.0942 'International Tables Vol C Tables 4.2.6.8 and 6.1.1.4'
Si Si 0.0817 0.0704 'International Tables Vol C Tables 4.2.6.8 and 6.1.1.4'

loop_
_geom_angle_atom_site_label_1
_geom_angle_atom_site_label_2
_geom_angle_atom_site_label_3
_geom_angle
N1 Hf P 77.89(4)
N1 Hf N2 121.86(6)
N2 Hf P 76.03(5)
N3 Hf P 170.53(4)
N3 Hf N1 100.72(6)
N3 Hf N2 97.20(6)
N4 Hf P 91.69(5)
N4 Hf N1 110.63(6)
N4 Hf N2 121.11(6)
N4 Hf N3 97.53(6)
C1 P Hf 104.86(6)
C1 P C2 103.59(9)
C2 P Hf 106.85(6)
C21 P Hf 129.59(6)
C21 P C1 106.97(9)
C21 P C2 102.39(9)
N1 Si1 C9 112.06(8)
N1 Si1 C10 108.45(9)
N1 Si1 C11 112.92(8)
C9 Si1 C10 108.16(10)
C9 Si1 C11 106.62(10)
C10 Si1 C11 108.48(10)
N2 Si2 C18 111.70(9)
N2 Si2 C19 112.13(9)
N2 Si2 C20 108.32(8)
C18 Si2 C19 107.20(10)
C20 Si2 C18 110.52(11)
C20 Si2 C19 106.86(10)
Si1 N1 Hf 129.00(8)
C4 N1 Hf 118.46(11)
C4 N1 Si1 112.37(11)
Si2 N2 Hf 128.23(8)
C13 N2 Hf 113.60(10)
C13 N2 Si2 118.03(11)
C27 N3 Hf 133.27(12)
C27 N3 C28 110.29(15)
C28 N3 Hf 116.38(12)
C29 N4 Hf 124.20(12)
C29 N4 C30 108.98(15)
C30 N4 Hf 126.17(12)
P C1 H1A 110.2
P C1 H1B 110.2
H1A C1 H1B 108.5
C3 C1 P 107.64(12)
C3 C1 H1A 110.2
C3 C1 H1B 110.2
P C2 H2A 109.6
P C2 H2B 109.6
H2A C2 H2B 108.2
C12 C2 P 110.11(12)
C12 C2 H2A 109.6
C12 C2 H2B 109.6
C4 C3 C1 119.46(15)
C8 C3 C1 120.85(16)
C8 C3 C4 119.56(15)
C3 C4 N1 122.05(14)
C5 C4 N1 120.07(15)
C5 C4 C3 117.88(15)
C4 C5 H5 119.2
C6 C5 C4 121.70(17)
C6 C5 H5 119.2
C5 C6 H6 120.0
C7 C6 C5 119.99(17)
C7 C6 H6 120.0
C6 C7 H7 120.4
C8 C7 C6 119.11(17)
C8 C7 H7 120.4
C3 C8 H8 119.2
C7 C8 C3 121.61(17)
C7 C8 H8 119.2
Si1 C9 H9A 109.5
Si1 C9 H9B 109.5
Si1 C9 H9C 109.5
H9A C9 H9B 109.5
H9A C9 H9C 109.5
H9B C9 H9C 109.5
Si1 C10 H10A 109.5
Si1 C10 H10B 109.5
Si1 C10 H10C 109.5
H10A C10 H10B 109.5
H10A C10 H10C 109.5
H10B C10 H10C 109.5
Si1 C11 H11A 109.5
Si1 C11 H11B 109.5
Si1 C11 H11C 109.5
H11A C11 H11B 109.5
H11A C11 H11C 109.5
H11B C11 H11C 109.5
C13 C12 C2 120.75(15)
C17 C12 C2 119.83(16)
C17 C12 C13 119.40(16)
C12 C13 N2 121.78(15)
C14 C13 N2 120.20(16)
C14 C13 C12 118.00(16)
C13 C14 H14 119.1
C15 C14 C13 121.82(17)
C15 C14 H14 119.1
C14 C15 H15 120.0
C16 C15 C14 119.94(17)
C16 C15 H15 120.0
C15 C16 H16 120.4
C15 C16 C17 119.22(17)
C17 C16 H16 120.4
C12 C17 H17 119.2
C16 C17 C12 121.60(18)
C16 C17 H17 119.2
Si2 C18 H18A 109.5
Si2 C18 H18B 109.5
Si2 C18 H18C 109.5
H18A C18 H18B 109.5
H18A C18 H18C 109.5
H18B C18 H18C 109.5
Si2 C19 H19A 109.5
Si2 C19 H19B 109.5
Si2 C19 H19C 109.5
H19A C19 H19B 109.5
H19A C19 H19C 109.5
H19B C19 H19C 109.5
Si2 C20 H20A 109.5
Si2 C20 H20B 109.5
Si2 C20 H20C 109.5
H20A C20 H20B 109.5
H20A C20 H20C 109.5
H20B C20 H20C 109.5
C22 C21 P 124.84(14)
C22 C21 C26 118.48(17)
C26 C21 P 116.64(14)
C21 C22 H22 119.6
C23 C22 C21 120.78(19)
C23 C22 H22 119.6
C22 C23 H23 119.8
C24 C23 C22 120.35(19)
C24 C23 H23 119.8
C23 C24 H24 120.1
C23 C24 C25 119.85(19)
C25 C24 H24 120.1
C24 C25 H25 120.1
C26 C25 C24 119.9(2)
C26 C25 H25 120.1
C21 C26 H26 119.7
C25 C26 C21 120.6(2)
C25 C26 H26 119.7
N3 C27 H27A 109.5
N3 C27 H27B 109.5
N3 C27 H27C 109.5
H27A C27 H27B 109.5
H27A C27 H27C 109.5
H27B C27 H27C 109.5
N3 C28 H28A 109.5
N3 C28 H28B 109.5
N3 C28 H28C 109.5
H28A C28 H28B 109.5
H28A C28 H28C 109.5
H28B C28 H28C 109.5
N4 C29 H29A 109.5
N4 C29 H29B 109.5
N4 C29 H29C 109.5
H29A C29 H29B 109.5
H29A C29 H29C 109.5
H29B C29 H29C 109.5
N4 C30 H30A 109.5
N4 C30 H30B 109.5
N4 C30 H30C 109.5
H30A C30 H30B 109.5
H30A C30 H30C 109.5
H30B C30 H30C 109.5

loop_
_geom_bond_atom_site_label_1
_geom_bond_atom_site_label_2
_geom_bond_distance
Hf P 2.8724(16)
Hf N1 2.1002(17)
Hf N2 2.1175(16)
Hf N3 2.0440(18)
Hf N4 2.0428(18)
P C1 1.8346(19)
P C2 1.8402(18)
P C21 1.8196(19)
Si1 N1 1.7503(16)
Si1 C9 1.860(2)
Si1 C10 1.868(2)
Si1 C11 1.872(2)
Si2 N2 1.7404(17)
Si2 C18 1.868(2)
Si2 C19 1.873(2)
Si2 C20 1.865(2)
N1 C4 1.433(2)
N2 C13 1.432(2)
N3 C27 1.449(2)
N3 C28 1.458(2)
N4 C29 1.461(2)
N4 C30 1.464(2)
C1 H1A 0.9900
C1 H1B 0.9900
C1 C3 1.507(2)
C2 H2A 0.9900
C2 H2B 0.9900
C2 C12 1.504(2)
C3 C4 1.414(2)
C3 C8 1.396(2)
C4 C5 1.404(2)
C5 H5 0.9500
C5 C6 1.390(3)
C6 H6 0.9500
C6 C7 1.389(3)
C7 H7 0.9500
C7 C8 1.389(3)
C8 H8 0.9500
C9 H9A 0.9800
C9 H9B 0.9800
C9 H9C 0.9800
C10 H10A 0.9800
C10 H10B 0.9800
C10 H10C 0.9800
C11 H11A 0.9800
C11 H11B 0.9800
C11 H11C 0.9800
C12 C13 1.412(2)
C12 C17 1.400(2)
C13 C14 1.405(2)
C14 H14 0.9500
C14 C15 1.389(3)
C15 H15 0.9500
C15 C16 1.388(3)
C16 H16 0.9500
C16 C17 1.389(3)
C17 H17 0.9500
C18 H18A 0.9800
C18 H18B 0.9800
C18 H18C 0.9800
C19 H19A 0.9800
C19 H19B 0.9800
C19 H19C 0.9800
C20 H20A 0.9800
C20 H20B 0.9800
C20 H20C 0.9800
C21 C22 1.394(3)
C21 C26 1.397(3)
C22 H22 0.9500
C22 C23 1.392(3)
C23 H23 0.9500
C23 C24 1.376(3)
C24 H24 0.9500
C24 C25 1.394(3)
C25 H25 0.9500
C25 C26 1.394(3)
C26 H26 0.9500
C27 H27A 0.9800
C27 H27B 0.9800
C27 H27C 0.9800
C28 H28A 0.9800
C28 H28B 0.9800
C28 H28C 0.9800
C29 H29A 0.9800
C29 H29B 0.9800
C29 H29C 0.9800
C30 H30A 0.9800
C30 H30B 0.9800
C30 H30C 0.9800

loop_
_geom_torsion_atom_site_label_1
_geom_torsion_atom_site_label_2
_geom_torsion_atom_site_label_3
_geom_torsion_atom_site_label_4
_geom_torsion
Hf P C1 C3 -56.70(12)
Hf P C2 C12 -40.42(13)
Hf P C21 C22 135.31(14)
Hf P C21 C26 -46.92(19)
Hf N1 C4 C3 -84.52(17)
Hf N1 C4 C5 95.63(16)
Hf N2 C13 C12 -83.52(16)
Hf N2 C13 C14 94.78(16)
P C1 C3 C4 62.38(18)
P C1 C3 C8 -113.50(16)
P C2 C12 C13 61.85(19)
P C2 C12 C17 -116.58(16)
P C21 C22 C23 177.93(15)
P C21 C26 C25 -176.63(19)
Si1 N1 C4 C3 99.70(16)
Si1 N1 C4 C5 -80.15(17)
Si2 N2 C13 C12 100.55(16)
Si2 N2 C13 C14 -81.14(17)
N1 C4 C5 C6 176.56(16)
N2 C13 C14 C15 -176.51(15)
C1 P C2 C12 70.00(14)
C1 P C21 C22 8.42(18)
C1 P C21 C26 -173.81(15)
C1 C3 C4 N1 8.4(2)
C1 C3 C4 C5 -171.78(15)
C1 C3 C8 C7 174.17(17)
C2 P C1 C3 -168.59(11)
C2 P C21 C22 -100.16(17)
C2 P C21 C26 77.61(17)
C2 C12 C13 N2 -2.2(2)
C2 C12 C13 C14 179.43(15)
C2 C12 C17 C16 179.47(17)
C3 C4 C5 C6 -3.3(3)
C4 C3 C8 C7 -1.7(3)
C4 C5 C6 C7 -0.1(3)
C5 C6 C7 C8 2.7(3)
C6 C7 C8 C3 -1.8(3)
C8 C3 C4 N1 -175.70(15)
C8 C3 C4 C5 4.2(2)
C9 Si1 N1 Hf 0.97(13)
C9 Si1 N1 C4 176.20(12)
C10 Si1 N1 Hf 120.29(11)
C10 Si1 N1 C4 -64.48(13)
C11 Si1 N1 Hf -119.46(11)
C11 Si1 N1 C4 55.77(14)
C12 C13 C14 C15 1.9(2)
C13 C12 C17 C16 1.0(3)
C13 C14 C15 C16 -0.4(3)
C14 C15 C16 C17 -0.8(3)
C15 C16 C17 C12 0.5(3)
C17 C12 C13 N2 176.21(15)
C17 C12 C13 C14 -2.1(2)
C18 Si2 N2 Hf -126.51(11)
C18 Si2 N2 C13 48.74(15)
C19 Si2 N2 Hf 113.12(11)
C19 Si2 N2 C13 -71.63(15)
C20 Si2 N2 Hf -4.56(13)
C20 Si2 N2 C13 170.69(13)
C21 P C1 C3 83.68(13)
C21 P C2 C12 -178.86(12)
C21 C22 C23 C24 -1.1(3)
C22 C21 C26 C25 1.3(3)
C22 C23 C24 C25 0.4(3)
C23 C24 C25 C26 1.1(4)
C24 C25 C26 C21 -1.9(4)
C26 C21 C22 C23 0.2(3)
